data_1516946
loop_
_publ_author_name
'William M. Motswainyana'
'Martin O. Onani'
'Abram M. Madiehe'
'Morounke Saibu'
'Jeroen Jacobs'
'Luc van Meervelt'

_publ_section_title
;
 Imino-quinolyl palladium(II) and platinum(II) complexes: Synthesis,
 characterization, molecular structures and cytotoxic effect
;
_journal_name_full
;
Inorganica Chimica Acta
;
_journal_page_first 197
_journal_page_last 202
_journal_volume 400
_journal_year 2013
_chemical_formula_moiety 'C18 H16 Cl2 N2 Pd, 0.5(C2 H3 N)'
_chemical_formula_sum 'C19 H17.5 Cl2 N2.5 Pd'
_chemical_formula_weight 458.15
_space_group_crystal_system triclinic
_space_group_IT_number 2
_space_group_name_Hall '-P 1'
_space_group_name_H-M_alt 'P -1'
_symmetry_space_group_name_Hall '-P 1'
_symmetry_space_group_name_H-M 'P -1'
_atom_sites_solution_hydrogens geom
_atom_sites_solution_primary direct
_atom_sites_solution_secondary difmap
_cell_angle_alpha 86.712(5)
_cell_angle_beta 77.043(5)
_cell_angle_gamma 80.322(5)
_cell_formula_units_Z 4
_cell_length_a 8.0349(5)
_cell_length_b 13.5623(8)
_cell_length_c 17.5006(10)
_cell_measurement_reflns_used 6527
_cell_measurement_temperature 99.95(17)
_cell_measurement_theta_max 26.3142
_cell_measurement_theta_min 2.8017
_cell_volume 1831.68(19)
_computing_cell_refinement
;
CrysAlisPro, Agilent Technologies,
Version 1.171.35.21 (release 20-01-2012 CrysAlis171 .NET)
(compiled Jan 23 2012,18:06:46)
;
_computing_data_collection
;
CrysAlisPro, Agilent Technologies,
Version 1.171.35.21 (release 20-01-2012 CrysAlis171 .NET)
(compiled Jan 23 2012,18:06:46)
;
_computing_data_reduction
;
CrysAlisPro, Agilent Technologies,
Version 1.171.35.21 (release 20-01-2012 CrysAlis171 .NET)
(compiled Jan 23 2012,18:06:46)
;
_computing_molecular_graphics
;
O. V. Dolomanov, L. J. Bourhis, R. J. Gildea, J. A. K. Howard and H. Puschmann,
OLEX2: a complete structure solution, refinement and analysis program.
J. Appl. Cryst. (2009). 42, 339-341.
;
_computing_publication_material
;
O. V. Dolomanov, L. J. Bourhis, R. J. Gildea, J. A. K. Howard and H. Puschmann,
OLEX2: a complete structure solution, refinement and analysis program.
J. Appl. Cryst. (2009). 42, 339-341.
;
_computing_structure_refinement
;
XL, G.M. Sheldrick, Acta Cryst.
(2008). A64, 112-122
;
_computing_structure_solution
;
SHELXS, G.M. Sheldrick, Acta Cryst.
(2008). A64, 112-122
;
_diffrn_ambient_temperature 99.95(17)
_diffrn_detector_area_resol_mean 15.9631
_diffrn_measured_fraction_theta_full 0.997
_diffrn_measured_fraction_theta_max 0.997
_diffrn_measurement_details
;
  1 omega   26.00   52.00   1.0000    2.5000
omega____ theta____ kappa____ phi______ frames
    -      -17.1513   57.0000 -150.0000 26

  2 omega  -13.00   19.00   1.0000    2.5000
omega____ theta____ kappa____ phi______ frames
    -      -17.1513  -99.0000  -30.0000 32

  3 omega  -86.00    2.00   1.0000    2.5000
omega____ theta____ kappa____ phi______ frames
    -      -17.1513  -57.0000   60.0000 88

  4 omega  -39.00   33.00   1.0000    2.5000
omega____ theta____ kappa____ phi______ frames
    -      -17.1513   57.0000  -30.0000 72

  5 omega  -12.00   22.00   1.0000    2.5000
omega____ theta____ kappa____ phi______ frames
    -      -17.1513  -99.0000 -180.0000 34

  6 omega  -37.00   45.00   1.0000    2.5000
omega____ theta____ kappa____ phi______ frames
    -      -17.1513   38.0000 -150.0000 82

  7 omega  -46.00  -20.00   1.0000    2.5000
omega____ theta____ kappa____ phi______ frames
    -      -17.1513   77.0000  -60.0000 26
;
_diffrn_measurement_device_type 'SuperNova, Single source at offset), Eos'
_diffrn_measurement_method '\w scans'
_diffrn_orient_matrix_UB_11 -0.0153749000
_diffrn_orient_matrix_UB_12 -0.0218850000
_diffrn_orient_matrix_UB_13 0.0382133000
_diffrn_orient_matrix_UB_21 0.0821683000
_diffrn_orient_matrix_UB_22 -0.0307337000
_diffrn_orient_matrix_UB_23 -0.0092372000
_diffrn_orient_matrix_UB_31 0.0378373000
_diffrn_orient_matrix_UB_32 0.0373151000
_diffrn_orient_matrix_UB_33 0.0135931000
_diffrn_radiation_monochromator mirror
_diffrn_radiation_type 'Mo K\a'
_diffrn_radiation_wavelength 0.7107
_diffrn_reflns_av_R_equivalents 0.0392
_diffrn_reflns_av_unetI/netI 0.0618
_diffrn_reflns_limit_h_max 8
_diffrn_reflns_limit_h_min -10
_diffrn_reflns_limit_k_max 16
_diffrn_reflns_limit_k_min -16
_diffrn_reflns_limit_l_max 21
_diffrn_reflns_limit_l_min -21
_diffrn_reflns_number 12648
_diffrn_reflns_theta_full 26.37
_diffrn_reflns_theta_max 26.37
_diffrn_reflns_theta_min 2.81
_diffrn_source 'SuperNova (Mo) X-ray Source'
_exptl_absorpt_coefficient_mu 1.309
_exptl_absorpt_correction_T_max 1.00000
_exptl_absorpt_correction_T_min 0.94456
_exptl_absorpt_correction_type multi-scan
_exptl_absorpt_process_details
;
CrysAlisPro, Agilent Technologies,
Version 1.171.35.21 (release 20-01-2012 CrysAlis171 .NET)
(compiled Jan 23 2012,18:06:46)
Empirical absorption correction using spherical harmonics,
 implemented in SCALE3 ABSPACK scaling algorithm.
;
_exptl_crystal_colour yellow
_exptl_crystal_density_diffrn 1.661
_exptl_crystal_density_method 'not measured'
_exptl_crystal_description block
_exptl_crystal_F_000 916
_exptl_crystal_size_max 0.3
_exptl_crystal_size_mid 0.3
_exptl_crystal_size_min 0.3
_refine_diff_density_max 0.667
_refine_diff_density_min -1.085
_refine_diff_density_rms 0.114
_refine_ls_extinction_method none
_refine_ls_goodness_of_fit_ref 1.076
_refine_ls_hydrogen_treatment constr
_refine_ls_matrix_type full
_refine_ls_number_parameters 447
_refine_ls_number_reflns 7435
_refine_ls_number_restraints 0
_refine_ls_restrained_S_all 1.076
_refine_ls_R_factor_all 0.0440
_refine_ls_R_factor_gt 0.0358
_refine_ls_shift/su_max 0.001
_refine_ls_shift/su_mean 0.000
_refine_ls_structure_factor_coef Fsqd
_refine_ls_weighting_details 'calc w=1/[\s^2^(Fo^2^)+(0.0308P)^2^+0.3145P] where P=(Fo^2^+2Fc^2^)/3'
_refine_ls_weighting_scheme calc
_refine_ls_wR_factor_gt 0.0843
_refine_ls_wR_factor_ref 0.0914
_reflns_number_gt 6342
_reflns_number_total 7435
_reflns_threshold_expression >2sigma(I)
_cod_data_source_file ICA-2013-400-197-202-1.cif
_cod_data_source_block w168
_cod_depositor_comments
;

2019-02-12
Z value and formula fixed to values more according to usual
chemical conventions.                 miguel
;
_cod_original_formula_sum 'C38 H35 Cl4 N5 Pd2'
_cod_original_formula_weight 916.31
_cod_original_formula_moiety '2(C18 H16 Cl2 N2 Pd), C2 H3 N'
_cod_original_formula_units_Z 2
_cod_original_cell_volume 1831.70(19)
_cod_database_code 1516946

loop_
_space_group_symop_id
_space_group_symop_operation_xyz
1 'x, y, z'
2 '-x, -y, -z'

loop_
_atom_site_label
_atom_site_type_symbol
_atom_site_fract_x
_atom_site_fract_y
_atom_site_fract_z
_atom_site_U_iso_or_equiv
_atom_site_adp_type
_atom_site_occupancy
_atom_site_symmetry_multiplicity
_atom_site_calc_flag
_atom_site_refinement_flags
Pd1 Pd 0.45401(3) 0.792595(18) 0.209784(15) 0.01405(8) Uani 1 1 d .
Pd2 Pd 0.26561(3) 0.308176(18) 0.314283(14) 0.01318(8) Uani 1 1 d .
Cl1 Cl 0.47295(13) 0.67165(6) 0.12042(5) 0.0261(2) Uani 1 1 d .
Cl2 Cl 0.54251(12) 0.67024(6) 0.29342(5) 0.01987(19) Uani 1 1 d .
Cl3 Cl 0.46763(11) 0.17562(6) 0.26551(5) 0.01912(19) Uani 1 1 d .
Cl4 Cl 0.09177(11) 0.19498(6) 0.37342(5) 0.02060(19) Uani 1 1 d .
N1 N 0.3490(4) 0.9145(2) 0.14909(16) 0.0159(6) Uani 1 1 d .
N2 N 0.4037(4) 0.8974(2) 0.29289(16) 0.0138(6) Uani 1 1 d .
N3 N 0.4085(4) 0.4038(2) 0.24879(16) 0.0141(6) Uani 1 1 d .
N4 N 0.1067(4) 0.4452(2) 0.35000(16) 0.0142(6) Uani 1 1 d .
N5 N 0.9654(6) 0.7732(3) 0.1276(2) 0.0547(12) Uani 1 1 d .
C1 C 0.4445(5) 0.8863(2) 0.36913(19) 0.0150(7) Uani 1 1 d .
C2 C 0.6113(4) 0.8959(2) 0.3752(2) 0.0165(7) Uani 1 1 d .
C3 C 0.6469(5) 0.8840(3) 0.4502(2) 0.0197(8) Uani 1 1 d .
H3 H 0.7565 0.8902 0.4567 0.024 Uiso 1 1 calc R
C4 C 0.5239(5) 0.8636(3) 0.5139(2) 0.0220(8) Uani 1 1 d .
H4 H 0.5501 0.8564 0.5632 0.026 Uiso 1 1 calc R
C5 C 0.3606(5) 0.8535(3) 0.5057(2) 0.0203(8) Uani 1 1 d .
H5 H 0.2785 0.8386 0.5496 0.024 Uiso 1 1 calc R
C6 C 0.3174(5) 0.8654(2) 0.4328(2) 0.0170(7) Uani 1 1 d .
C7 C 0.7439(5) 0.9207(3) 0.3047(2) 0.0246(8) Uani 1 1 d .
H7A H 0.7067 0.9863 0.2849 0.037 Uiso 1 1 calc R
H7B H 0.7569 0.8725 0.2648 0.037 Uiso 1 1 calc R
H7C H 0.8527 0.9191 0.3192 0.037 Uiso 1 1 calc R
C8 C 0.1383(5) 0.8556(3) 0.4241(2) 0.0259(9) Uani 1 1 d .
H8A H 0.0768 0.8276 0.4716 0.039 Uiso 1 1 calc R
H8B H 0.1469 0.8124 0.3813 0.039 Uiso 1 1 calc R
H8C H 0.0772 0.9204 0.4139 0.039 Uiso 1 1 calc R
C9 C 0.3012(4) 0.9748(2) 0.27737(19) 0.0153(7) Uani 1 1 d .
H9 H 0.2534 1.0236 0.3148 0.018 Uiso 1 1 calc R
C10 C 0.2604(4) 0.9853(2) 0.2001(2) 0.0165(7) Uani 1 1 d .
C11 C 0.1423(5) 1.0659(3) 0.1808(2) 0.0216(8) Uani 1 1 d .
H11 H 0.0837 1.1130 0.2181 0.026 Uiso 1 1 calc R
C12 C 0.1150(5) 1.0739(3) 0.1070(2) 0.0239(8) Uani 1 1 d .
H12 H 0.0296 1.1234 0.0944 0.029 Uiso 1 1 calc R
C13 C 0.2156(5) 1.0075(3) 0.0493(2) 0.0196(8) Uani 1 1 d .
C14 C 0.3361(5) 0.9275(2) 0.0724(2) 0.0175(8) Uani 1 1 d .
C15 C 0.4481(5) 0.8656(3) 0.0137(2) 0.0216(8) Uani 1 1 d .
H15 H 0.5320 0.8155 0.0268 0.026 Uiso 1 1 calc R
C16 C 0.4320(5) 0.8800(3) -0.0629(2) 0.0243(9) Uani 1 1 d .
H16 H 0.5046 0.8384 -0.1012 0.029 Uiso 1 1 calc R
C17 C 0.3093(5) 0.9553(3) -0.0844(2) 0.0275(9) Uani 1 1 d .
H17 H 0.2997 0.9622 -0.1365 0.033 Uiso 1 1 calc R
C18 C 0.2029(5) 1.0190(3) -0.0300(2) 0.0249(9) Uani 1 1 d .
H18 H 0.1225 1.0696 -0.0450 0.030 Uiso 1 1 calc R
C19 C 0.5710(4) 0.3787(2) 0.1932(2) 0.0160(7) Uani 1 1 d .
C20 C 0.5701(5) 0.3760(2) 0.1138(2) 0.0181(8) Uani 1 1 d .
C21 C 0.7273(5) 0.3503(3) 0.0620(2) 0.0250(9) Uani 1 1 d .
H21 H 0.7307 0.3461 0.0088 0.030 Uiso 1 1 calc R
C22 C 0.8796(5) 0.3309(3) 0.0885(2) 0.0261(9) Uani 1 1 d .
H22 H 0.9846 0.3158 0.0528 0.031 Uiso 1 1 calc R
C23 C 0.8773(5) 0.3337(3) 0.1676(2) 0.0224(8) Uani 1 1 d .
H23 H 0.9807 0.3197 0.1845 0.027 Uiso 1 1 calc R
C24 C 0.7222(5) 0.3572(3) 0.2221(2) 0.0190(8) Uani 1 1 d .
C25 C 0.4029(5) 0.3981(3) 0.0858(2) 0.0264(9) Uani 1 1 d .
H25A H 0.3200 0.3609 0.1175 0.040 Uiso 1 1 calc R
H25B H 0.4236 0.3790 0.0321 0.040 Uiso 1 1 calc R
H25C H 0.3588 0.4683 0.0900 0.040 Uiso 1 1 calc R
C26 C 0.7162(5) 0.3612(3) 0.3080(2) 0.0245(9) Uani 1 1 d .
H26A H 0.6870 0.4296 0.3243 0.037 Uiso 1 1 calc R
H26B H 0.8274 0.3332 0.3181 0.037 Uiso 1 1 calc R
H26C H 0.6306 0.3236 0.3368 0.037 Uiso 1 1 calc R
C27 C 0.3309(5) 0.4943(3) 0.2494(2) 0.0174(8) Uani 1 1 d .
H27 H 0.3805 0.5429 0.2166 0.021 Uiso 1 1 calc R
C28 C 0.1638(4) 0.5195(2) 0.30255(19) 0.0148(7) Uani 1 1 d .
C29 C 0.0764(5) 0.6189(2) 0.3042(2) 0.0186(8) Uani 1 1 d .
H29 H 0.1224 0.6676 0.2703 0.022 Uiso 1 1 calc R
C30 C -0.0782(5) 0.6420(3) 0.3571(2) 0.0203(8) Uani 1 1 d .
H30 H -0.1432 0.7056 0.3571 0.024 Uiso 1 1 calc R
C31 C -0.1366(4) 0.5680(3) 0.4114(2) 0.0171(8) Uani 1 1 d .
C32 C -0.0410(4) 0.4689(3) 0.40732(19) 0.0155(7) Uani 1 1 d .
C33 C -0.0976(5) 0.3981(3) 0.4647(2) 0.0175(8) Uani 1 1 d .
H33 H -0.0353 0.3337 0.4639 0.021 Uiso 1 1 calc R
C34 C -0.2435(4) 0.4227(3) 0.5220(2) 0.0199(8) Uani 1 1 d .
H34 H -0.2812 0.3745 0.5587 0.024 Uiso 1 1 calc R
C35 C -0.3374(5) 0.5207(3) 0.5259(2) 0.0226(8) Uani 1 1 d .
H35 H -0.4347 0.5367 0.5659 0.027 Uiso 1 1 calc R
C36 C -0.2878(4) 0.5914(3) 0.4722(2) 0.0208(8) Uani 1 1 d .
H36 H -0.3521 0.6554 0.4748 0.025 Uiso 1 1 calc R
C37 C 0.9160(6) 0.5884(3) 0.1314(3) 0.0428(12) Uani 1 1 d .
H37A H 0.8509 0.5794 0.0933 0.064 Uiso 1 1 calc R
H37B H 0.8534 0.5721 0.1828 0.064 Uiso 1 1 calc R
H37C H 1.0259 0.5453 0.1198 0.064 Uiso 1 1 calc R
C38 C 0.9432(6) 0.6919(4) 0.1289(3) 0.0399(11) Uani 1 1 d .

loop_
_atom_site_aniso_label
_atom_site_aniso_U_11
_atom_site_aniso_U_22
_atom_site_aniso_U_33
_atom_site_aniso_U_23
_atom_site_aniso_U_13
_atom_site_aniso_U_12
Pd1 0.01643(15) 0.01391(14) 0.01197(14) 0.00100(11) -0.00210(11) -0.00468(11)
Pd2 0.01314(15) 0.01374(14) 0.01208(14) 0.00036(11) -0.00051(11) -0.00374(11)
Cl1 0.0474(6) 0.0177(4) 0.0140(4) 0.0005(4) -0.0049(4) -0.0101(4)
Cl2 0.0253(5) 0.0173(4) 0.0170(4) 0.0014(3) -0.0059(4) -0.0021(4)
Cl3 0.0184(5) 0.0168(4) 0.0191(4) -0.0007(3) 0.0021(3) -0.0023(3)
Cl4 0.0198(5) 0.0165(4) 0.0225(5) -0.0004(4) 0.0042(4) -0.0067(4)
N1 0.0184(16) 0.0139(14) 0.0157(15) 0.0012(12) -0.0025(12) -0.0057(12)
N2 0.0147(15) 0.0141(14) 0.0123(14) -0.0001(12) -0.0007(12) -0.0042(12)
N3 0.0146(15) 0.0160(14) 0.0124(15) -0.0020(12) -0.0024(12) -0.0039(12)
N4 0.0149(15) 0.0170(14) 0.0114(14) -0.0034(12) -0.0032(12) -0.0030(12)
N5 0.064(3) 0.039(2) 0.049(3) 0.009(2) 0.002(2) 0.005(2)
C1 0.0196(19) 0.0114(16) 0.0136(17) -0.0001(14) -0.0040(14) -0.0007(14)
C2 0.0167(19) 0.0148(17) 0.0177(19) -0.0032(14) -0.0021(15) -0.0031(14)
C3 0.0182(19) 0.0202(18) 0.022(2) -0.0029(16) -0.0082(16) -0.0010(15)
C4 0.027(2) 0.0209(19) 0.019(2) -0.0029(16) -0.0083(16) -0.0009(16)
C5 0.024(2) 0.0201(18) 0.0148(18) 0.0019(15) -0.0006(15) -0.0020(16)
C6 0.0176(19) 0.0175(17) 0.0174(18) -0.0018(15) -0.0045(15) -0.0054(15)
C7 0.019(2) 0.030(2) 0.025(2) 0.0027(17) -0.0038(16) -0.0073(17)
C8 0.023(2) 0.036(2) 0.018(2) 0.0077(17) -0.0012(16) -0.0103(18)
C9 0.0186(19) 0.0131(16) 0.0138(17) -0.0004(14) -0.0004(14) -0.0052(14)
C10 0.0164(19) 0.0163(17) 0.0183(19) 0.0035(14) -0.0035(15) -0.0084(14)
C11 0.023(2) 0.0172(18) 0.024(2) -0.0009(16) -0.0048(16) -0.0026(15)
C12 0.022(2) 0.0209(19) 0.030(2) 0.0062(17) -0.0110(17) -0.0016(16)
C13 0.021(2) 0.0204(18) 0.0209(19) 0.0082(15) -0.0088(16) -0.0111(16)
C14 0.022(2) 0.0171(17) 0.0169(18) 0.0050(15) -0.0046(15) -0.0133(15)
C15 0.026(2) 0.0193(18) 0.021(2) 0.0033(16) -0.0015(16) -0.0130(16)
C16 0.031(2) 0.025(2) 0.020(2) 0.0042(16) -0.0032(17) -0.0172(17)
C17 0.034(2) 0.038(2) 0.017(2) 0.0053(17) -0.0096(17) -0.0176(19)
C18 0.025(2) 0.029(2) 0.026(2) 0.0132(17) -0.0144(17) -0.0114(17)
C19 0.0153(18) 0.0148(17) 0.0152(18) 0.0006(14) 0.0034(14) -0.0042(14)
C20 0.022(2) 0.0152(17) 0.0177(19) -0.0009(15) -0.0025(15) -0.0056(15)
C21 0.029(2) 0.025(2) 0.0158(19) -0.0025(16) 0.0063(16) -0.0050(17)
C22 0.021(2) 0.026(2) 0.025(2) -0.0025(17) 0.0067(16) -0.0027(17)
C23 0.0148(19) 0.0197(18) 0.031(2) -0.0050(17) -0.0001(16) -0.0017(15)
C24 0.0180(19) 0.0198(18) 0.0194(19) -0.0006(15) -0.0024(15) -0.0061(15)
C25 0.029(2) 0.032(2) 0.0163(19) -0.0006(17) -0.0021(17) -0.0037(18)
C26 0.022(2) 0.029(2) 0.024(2) -0.0028(17) -0.0075(17) -0.0030(17)
C27 0.020(2) 0.0193(18) 0.0146(18) 0.0030(15) -0.0051(15) -0.0079(15)
C28 0.0157(18) 0.0161(17) 0.0137(17) -0.0028(14) -0.0038(14) -0.0037(14)
C29 0.022(2) 0.0165(17) 0.0177(19) 0.0019(15) -0.0030(15) -0.0059(15)
C30 0.017(2) 0.0195(18) 0.025(2) -0.0028(16) -0.0072(16) -0.0009(15)
C31 0.0147(18) 0.0195(18) 0.0184(19) -0.0051(15) -0.0049(15) -0.0030(15)
C32 0.0125(18) 0.0227(18) 0.0133(17) -0.0033(15) -0.0028(14) -0.0075(15)
C33 0.0157(19) 0.0185(18) 0.0188(19) -0.0034(15) -0.0041(15) -0.0030(15)
C34 0.0145(19) 0.031(2) 0.0167(19) 0.0007(16) -0.0026(15) -0.0110(16)
C35 0.0128(19) 0.033(2) 0.022(2) -0.0113(17) -0.0025(15) -0.0024(16)
C36 0.0118(18) 0.0254(19) 0.025(2) -0.0084(17) -0.0026(15) -0.0008(15)
C37 0.043(3) 0.039(3) 0.039(3) -0.003(2) -0.002(2) 0.005(2)
C38 0.036(3) 0.049(3) 0.024(2) 0.004(2) 0.0013(19) 0.011(2)

loop_
_atom_type_symbol
_atom_type_description
_atom_type_scat_dispersion_real
_atom_type_scat_dispersion_imag
_atom_type_scat_source
C C 0.0033 0.0016 'International Tables Vol C Tables 4.2.6.8 and 6.1.1.4'
H H 0.0000 0.0000 'International Tables Vol C Tables 4.2.6.8 and 6.1.1.4'
Cl Cl 0.1484 0.1585 'International Tables Vol C Tables 4.2.6.8 and 6.1.1.4'
N N 0.0061 0.0033 'International Tables Vol C Tables 4.2.6.8 and 6.1.1.4'
Pd Pd -0.9988 1.0072 'International Tables Vol C Tables 4.2.6.8 and 6.1.1.4'

loop_
_geom_angle_atom_site_label_1
_geom_angle_atom_site_label_2
_geom_angle_atom_site_label_3
_geom_angle
Cl2 Pd1 Cl1 88.75(3)
N1 Pd1 Cl1 98.36(7)
N1 Pd1 Cl2 171.13(8)
N2 Pd1 Cl1 172.38(8)
N2 Pd1 Cl2 91.94(8)
N2 Pd1 N1 80.32(11)
Cl3 Pd2 Cl4 87.53(3)
N3 Pd2 Cl3 90.81(8)
N3 Pd2 Cl4 172.15(8)
N3 Pd2 N4 80.23(11)
N4 Pd2 Cl3 170.98(8)
N4 Pd2 Cl4 101.50(8)
C10 N1 Pd1 109.5(2)
C10 N1 C14 118.0(3)
C14 N1 Pd1 131.8(2)
C1 N2 Pd1 127.4(2)
C9 N2 Pd1 112.4(2)
C9 N2 C1 119.2(3)
C19 N3 Pd2 127.1(2)
C27 N3 Pd2 114.0(2)
C27 N3 C19 118.0(3)
C28 N4 Pd2 109.5(2)
C28 N4 C32 117.8(3)
C32 N4 Pd2 132.6(2)
C2 C1 N2 118.4(3)
C6 C1 N2 118.5(3)
C6 C1 C2 123.1(3)
C1 C2 C3 116.9(3)
C1 C2 C7 121.2(3)
C3 C2 C7 121.9(3)
C2 C3 H3 119.4
C4 C3 C2 121.2(3)
C4 C3 H3 119.4
C3 C4 H4 119.7
C3 C4 C5 120.5(3)
C5 C4 H4 119.7
C4 C5 H5 119.6
C4 C5 C6 120.8(4)
C6 C5 H5 119.6
C1 C6 C5 117.4(3)
C1 C6 C8 121.8(3)
C5 C6 C8 120.8(3)
C2 C7 H7A 109.5
C2 C7 H7B 109.5
C2 C7 H7C 109.5
H7A C7 H7B 109.5
H7A C7 H7C 109.5
H7B C7 H7C 109.5
C6 C8 H8A 109.5
C6 C8 H8B 109.5
C6 C8 H8C 109.5
H8A C8 H8B 109.5
H8A C8 H8C 109.5
H8B C8 H8C 109.5
N2 C9 H9 120.6
N2 C9 C10 118.8(3)
C10 C9 H9 120.6
N1 C10 C9 114.9(3)
N1 C10 C11 123.6(3)
C11 C10 C9 121.5(3)
C10 C11 H11 120.6
C12 C11 C10 118.8(3)
C12 C11 H11 120.6
C11 C12 H12 120.0
C11 C12 C13 120.0(3)
C13 C12 H12 120.0
C12 C13 C14 118.3(3)
C12 C13 C18 121.9(3)
C18 C13 C14 119.8(3)
N1 C14 C13 120.7(3)
N1 C14 C15 120.6(3)
C15 C14 C13 118.6(3)
C14 C15 H15 120.3
C16 C15 C14 119.5(4)
C16 C15 H15 120.3
C15 C16 H16 119.2
C15 C16 C17 121.6(4)
C17 C16 H16 119.2
C16 C17 H17 119.6
C18 C17 C16 120.8(3)
C18 C17 H17 119.6
C13 C18 H18 120.2
C17 C18 C13 119.6(4)
C17 C18 H18 120.2
C20 C19 N3 118.9(3)
C20 C19 C24 123.1(3)
C24 C19 N3 118.0(3)
C19 C20 C25 121.0(3)
C21 C20 C19 117.6(3)
C21 C20 C25 121.4(3)
C20 C21 H21 119.7
C20 C21 C22 120.7(3)
C22 C21 H21 119.7
C21 C22 H22 119.6
C23 C22 C21 120.7(3)
C23 C22 H22 119.6
C22 C23 H23 119.6
C22 C23 C24 120.7(4)
C24 C23 H23 119.6
C19 C24 C26 121.0(3)
C23 C24 C19 117.1(3)
C23 C24 C26 121.8(3)
C20 C25 H25A 109.5
C20 C25 H25B 109.5
C20 C25 H25C 109.5
H25A C25 H25B 109.5
H25A C25 H25C 109.5
H25B C25 H25C 109.5
C24 C26 H26A 109.5
C24 C26 H26B 109.5
C24 C26 H26C 109.5
H26A C26 H26B 109.5
H26A C26 H26C 109.5
H26B C26 H26C 109.5
N3 C27 H27 120.8
N3 C27 C28 118.5(3)
C28 C27 H27 120.8
N4 C28 C27 116.3(3)
N4 C28 C29 124.4(3)
C29 C28 C27 119.3(3)
C28 C29 H29 120.8
C30 C29 C28 118.4(3)
C30 C29 H29 120.8
C29 C30 H30 120.5
C29 C30 C31 118.9(3)
C31 C30 H30 120.5
C30 C31 C32 119.8(3)
C30 C31 C36 120.7(3)
C36 C31 C32 119.5(3)
N4 C32 C31 120.4(3)
N4 C32 C33 121.2(3)
C33 C32 C31 118.4(3)
C32 C33 H33 119.6
C34 C33 C32 120.7(3)
C34 C33 H33 119.6
C33 C34 H34 119.7
C33 C34 C35 120.6(4)
C35 C34 H34 119.7
C34 C35 H35 119.6
C36 C35 C34 120.9(3)
C36 C35 H35 119.6
C31 C36 H36 120.1
C35 C36 C31 119.9(3)
C35 C36 H36 120.1
H37A C37 H37B 109.5
H37A C37 H37C 109.5
H37B C37 H37C 109.5
C38 C37 H37A 109.5
C38 C37 H37B 109.5
C38 C37 H37C 109.5
N5 C38 C37 179.3(5)

loop_
_geom_bond_atom_site_label_1
_geom_bond_atom_site_label_2
_geom_bond_distance
Pd1 Cl1 2.2941(8)
Pd1 Cl2 2.2788(9)
Pd1 N1 2.074(3)
Pd1 N2 2.020(2)
Pd2 Cl3 2.2736(8)
Pd2 Cl4 2.2956(9)
Pd2 N3 2.014(3)
Pd2 N4 2.110(3)
N1 C10 1.345(4)
N1 C14 1.368(4)
N2 C1 1.438(4)
N2 C9 1.277(4)
N3 C19 1.444(4)
N3 C27 1.279(4)
N4 C28 1.343(4)
N4 C32 1.376(4)
N5 C38 1.144(6)
C1 C2 1.396(5)
C1 C6 1.384(5)
C2 C3 1.399(5)
C2 C7 1.502(5)
C3 H3 0.9300
C3 C4 1.364(5)
C4 H4 0.9300
C4 C5 1.381(5)
C5 H5 0.9300
C5 C6 1.390(5)
C6 C8 1.509(5)
C7 H7A 0.9600
C7 H7B 0.9600
C7 H7C 0.9600
C8 H8A 0.9600
C8 H8B 0.9600
C8 H8C 0.9600
C9 H9 0.9300
C9 C10 1.455(5)
C10 C11 1.400(5)
C11 H11 0.9300
C11 C12 1.355(5)
C12 H12 0.9300
C12 C13 1.406(5)
C13 C14 1.432(5)
C13 C18 1.412(5)
C14 C15 1.415(5)
C15 H15 0.9300
C15 C16 1.374(5)
C16 H16 0.9300
C16 C17 1.393(5)
C17 H17 0.9300
C17 C18 1.366(5)
C18 H18 0.9300
C19 C20 1.394(5)
C19 C24 1.399(5)
C20 C21 1.383(5)
C20 C25 1.509(5)
C21 H21 0.9300
C21 C22 1.384(5)
C22 H22 0.9300
C22 C23 1.382(5)
C23 H23 0.9300
C23 C24 1.390(5)
C24 C26 1.498(5)
C25 H25A 0.9600
C25 H25B 0.9600
C25 H25C 0.9600
C26 H26A 0.9600
C26 H26B 0.9600
C26 H26C 0.9600
C27 H27 0.9300
C27 C28 1.452(5)
C28 C29 1.410(4)
C29 H29 0.9300
C29 C30 1.373(5)
C30 H30 0.9300
C30 C31 1.408(5)
C31 C32 1.428(5)
C31 C36 1.428(5)
C32 C33 1.403(5)
C33 H33 0.9300
C33 C34 1.367(5)
C34 H34 0.9300
C34 C35 1.410(5)
C35 H35 0.9300
C35 C36 1.348(5)
C36 H36 0.9300
C37 H37A 0.9600
C37 H37B 0.9600
C37 H37C 0.9600
C37 C38 1.454(6)

loop_
_geom_torsion_atom_site_label_1
_geom_torsion_atom_site_label_2
_geom_torsion_atom_site_label_3
_geom_torsion_atom_site_label_4
_geom_torsion
Pd1 N1 C10 C9 17.7(3)
Pd1 N1 C10 C11 -164.7(3)
Pd1 N1 C14 C13 161.8(2)
Pd1 N1 C14 C15 -21.8(5)
Pd1 N2 C1 C2 82.5(4)
Pd1 N2 C1 C6 -96.8(3)
Pd1 N2 C9 C10 -10.4(4)
Pd2 N3 C19 C20 97.4(3)
Pd2 N3 C19 C24 -81.9(3)
Pd2 N3 C27 C28 7.2(4)
Pd2 N4 C28 C27 -10.6(3)
Pd2 N4 C28 C29 172.6(3)
Pd2 N4 C32 C31 -171.1(2)
Pd2 N4 C32 C33 11.4(5)
Cl1 Pd1 N1 C10 154.6(2)
Cl1 Pd1 N1 C14 -15.4(3)
Cl1 Pd1 N2 C1 103.2(6)
Cl1 Pd1 N2 C9 -65.3(7)
Cl2 Pd1 N1 C10 11.6(7)
Cl2 Pd1 N1 C14 -158.4(4)
Cl2 Pd1 N2 C1 8.2(3)
Cl2 Pd1 N2 C9 -160.3(2)
Cl3 Pd2 N3 C19 2.3(3)
Cl3 Pd2 N3 C27 171.2(2)
Cl3 Pd2 N4 C28 18.2(6)
Cl3 Pd2 N4 C32 -165.5(3)
Cl4 Pd2 N3 C19 -75.4(7)
Cl4 Pd2 N3 C27 93.5(6)
Cl4 Pd2 N4 C28 -161.27(19)
Cl4 Pd2 N4 C32 15.0(3)
N1 Pd1 N2 C1 -176.2(3)
N1 Pd1 N2 C9 15.3(2)
N1 C10 C11 C12 -0.2(6)
N1 C14 C15 C16 179.8(3)
N2 Pd1 N1 C10 -17.8(2)
N2 Pd1 N1 C14 172.2(3)
N2 C1 C2 C3 -179.7(3)
N2 C1 C2 C7 2.0(5)
N2 C1 C6 C5 179.1(3)
N2 C1 C6 C8 -0.8(5)
N2 C9 C10 N1 -5.6(5)
N2 C9 C10 C11 176.8(3)
N3 Pd2 N4 C28 10.9(2)
N3 Pd2 N4 C32 -172.8(3)
N3 C19 C20 C21 -179.1(3)
N3 C19 C20 C25 -0.5(5)
N3 C19 C24 C23 -179.7(3)
N3 C19 C24 C26 -0.7(5)
N3 C27 C28 N4 2.8(4)
N3 C27 C28 C29 179.9(3)
N4 Pd2 N3 C19 -178.8(3)
N4 Pd2 N3 C27 -9.9(2)
N4 C28 C29 C30 -0.6(5)
N4 C32 C33 C34 179.3(3)
C1 N2 C9 C10 -179.9(3)
C1 C2 C3 C4 0.3(5)
C2 C1 C6 C5 -0.1(5)
C2 C1 C6 C8 180.0(3)
C2 C3 C4 C5 0.4(5)
C3 C4 C5 C6 -1.0(5)
C4 C5 C6 C1 0.8(5)
C4 C5 C6 C8 -179.3(3)
C6 C1 C2 C3 -0.4(5)
C6 C1 C2 C7 -178.7(3)
C7 C2 C3 C4 178.6(3)
C9 N2 C1 C2 -109.7(4)
C9 N2 C1 C6 71.0(4)
C9 C10 C11 C12 177.3(3)
C10 N1 C14 C13 -7.5(5)
C10 N1 C14 C15 168.9(3)
C10 C11 C12 C13 -5.7(6)
C11 C12 C13 C14 4.9(5)
C11 C12 C13 C18 -173.9(4)
C12 C13 C14 N1 1.8(5)
C12 C13 C14 C15 -174.6(3)
C12 C13 C18 C17 176.9(4)
C13 C14 C15 C16 -3.7(5)
C14 N1 C10 C9 -170.8(3)
C14 N1 C10 C11 6.9(5)
C14 C13 C18 C17 -1.9(5)
C14 C15 C16 C17 1.0(5)
C15 C16 C17 C18 1.4(6)
C16 C17 C18 C13 -0.9(6)
C18 C13 C14 N1 -179.3(3)
C18 C13 C14 C15 4.2(5)
C19 N3 C27 C28 177.2(3)
C19 C20 C21 C22 -1.8(5)
C20 C19 C24 C23 1.0(5)
C20 C19 C24 C26 179.9(3)
C20 C21 C22 C23 2.0(6)
C21 C22 C23 C24 -0.7(6)
C22 C23 C24 C19 -0.7(5)
C22 C23 C24 C26 -179.7(3)
C24 C19 C20 C21 0.3(5)
C24 C19 C20 C25 178.8(3)
C25 C20 C21 C22 179.7(3)
C27 N3 C19 C20 -71.1(4)
C27 N3 C19 C24 109.6(4)
C27 C28 C29 C30 -177.3(3)
C28 N4 C32 C31 4.9(4)
C28 N4 C32 C33 -172.6(3)
C28 C29 C30 C31 4.8(5)
C29 C30 C31 C32 -4.1(5)
C29 C30 C31 C36 173.9(3)
C30 C31 C32 N4 -0.8(5)
C30 C31 C32 C33 176.7(3)
C30 C31 C36 C35 -176.9(3)
C31 C32 C33 C34 1.7(5)
C32 N4 C28 C27 172.5(3)
C32 N4 C28 C29 -4.3(5)
C32 C31 C36 C35 1.1(5)
C32 C33 C34 C35 -1.9(5)
C33 C34 C35 C36 1.6(5)
C34 C35 C36 C31 -1.2(5)
C36 C31 C32 N4 -178.9(3)
C36 C31 C32 C33 -1.4(5)
